data_4130073
loop_
_publ_author_name
'Mummadi, Suresh'
'Unruh, Daniel K.'
'Zhao, Jiyang'
'Li, Shuhua'
'Krempner, Clemens'

_publ_section_title
;
 &quot;Inverse&quot; Frustrated Lewis Pairs--Activation of Dihydrogen with
 Organosuperbases and Moderate to Weak Lewis Acids.
;
_journal_issue 10
_journal_name_full 'Journal of the American Chemical Society'
_journal_page_first 3286
_journal_page_last 3289
_journal_paper_doi 10.1021/jacs.5b13545
_journal_volume 138
_journal_year 2016
_chemical_formula_moiety 'C16 H34 N4 P, C18 H24 B, C3 D3'
_chemical_formula_sum 'C37 H58 B D3 N4 P'
_chemical_formula_weight 606.7177
_space_group_IT_number 2
_space_group_name_Hall '-P 1'
_space_group_name_H-M_alt 'P -1'
_symmetry_cell_setting triclinic
_symmetry_Int_Tables_number 2
_symmetry_space_group_name_Hall '-P 1'
_symmetry_space_group_name_H-M 'P -1'
_atom_sites_solution_hydrogens mixed
_atom_sites_solution_primary dual
_atom_sites_solution_secondary difmap
_audit_creation_date 2014-06-09T13:44:47-00:00
_audit_creation_method 'WinGX routine CIF_UPDATE'
_cell_angle_alpha 101.964(8)
_cell_angle_beta 92.065(7)
_cell_angle_gamma 108.926(6)
_cell_formula_units_Z 2
_cell_length_a 9.063(6)
_cell_length_b 12.103(8)
_cell_length_c 18.177(11)
_cell_measurement_reflns_used 3992
_cell_measurement_temperature 170(2)
_cell_measurement_theta_max 27.5
_cell_measurement_theta_min 1.8
_cell_volume 1834(2)
_computing_cell_refinement
;
'CrystalClear-SM Expert 2.0 r14 (Rigaku, 2011)'
;
_computing_data_collection
;
'CrystalClear-SM Expert 2.0 r14 (Rigaku, 2011)'
;
_computing_data_reduction
;
'CrystalClear-SM Expert 2.0 r14 (Rigaku, 2011)'
;
_computing_structure_refinement 'SHELXL-2014 (Sheldrick, 2014)'
_diffrn_ambient_temperature 170(2)
_diffrn_detector CCD
_diffrn_detector_area_resol_mean 13.6612
_diffrn_measured_fraction_theta_full 0.996
_diffrn_measured_fraction_theta_max 0.995
_diffrn_measurement_device 'SCXMini: Fixed Chi 2 circle'
_diffrn_measurement_device_type 'Rigaku Mercury2 (2x2 bin mode)'
_diffrn_measurement_method 'profile data from \w-scans'
_diffrn_orient_matrix_type d*Trek
_diffrn_orient_matrix_UB_11 -0.003484
_diffrn_orient_matrix_UB_12 0.095617
_diffrn_orient_matrix_UB_13 0.067984
_diffrn_orient_matrix_UB_21 -0.081082
_diffrn_orient_matrix_UB_22 0.038213
_diffrn_orient_matrix_UB_23 -0.005287
_diffrn_orient_matrix_UB_31 -0.028477
_diffrn_orient_matrix_UB_32 -0.023701
_diffrn_orient_matrix_UB_33 0.042777
_diffrn_radiation_monochromator 'Graphite Monochromator'
_diffrn_radiation_type MoK\a
_diffrn_radiation_wavelength 0.71073
_diffrn_reflns_av_R_equivalents 0.0379
_diffrn_reflns_Laue_measured_fraction_full 0.996
_diffrn_reflns_Laue_measured_fraction_max 0.995
_diffrn_reflns_limit_h_max 11
_diffrn_reflns_limit_h_min -11
_diffrn_reflns_limit_k_max 15
_diffrn_reflns_limit_k_min -15
_diffrn_reflns_limit_l_max 23
_diffrn_reflns_limit_l_min -23
_diffrn_reflns_number 19152
_diffrn_reflns_point_group_measured_fraction_full 0.996
_diffrn_reflns_point_group_measured_fraction_max 0.995
_diffrn_reflns_theta_full 25.242
_diffrn_reflns_theta_max 27.484
_diffrn_reflns_theta_min 1.152
_diffrn_source 'Sealed Tube'
_exptl_absorpt_coefficient_mu 0.105
_exptl_absorpt_correction_T_max 0.992
_exptl_absorpt_correction_T_min 0.899
_exptl_absorpt_correction_type multi-scan
_exptl_absorpt_process_details SADABS
_exptl_crystal_colour Colourless
_exptl_crystal_density_diffrn 1.099
_exptl_crystal_description Prism
_exptl_crystal_F_000 620
_exptl_crystal_size_max 0.49
_exptl_crystal_size_mid 0.32
_exptl_crystal_size_min 0.28
_refine_diff_density_max 0.27
_refine_diff_density_min -0.33
_refine_diff_density_rms 0.046
_refine_ls_extinction_method none
_refine_ls_goodness_of_fit_ref 1.036
_refine_ls_hydrogen_treatment mixed
_refine_ls_matrix_type full
_refine_ls_number_parameters 371
_refine_ls_number_reflns 8383
_refine_ls_number_restraints 1
_refine_ls_restrained_S_all 1.036
_refine_ls_R_factor_all 0.0845
_refine_ls_R_factor_gt 0.0586
_refine_ls_shift/su_max 0
_refine_ls_shift/su_mean 0
_refine_ls_structure_factor_coef Fsqd
_refine_ls_weighting_details 'w=1/[\s^2^(Fo^2^)+(0.0780P)^2^+0.4072P] where P=(Fo^2^+2Fc^2^)/3'
_refine_ls_weighting_scheme calc
_refine_ls_wR_factor_gt 0.1475
_refine_ls_wR_factor_ref 0.165
_reflns_number_gt 5993
_reflns_number_total 8383
_reflns_threshold_expression 'I > 2\s(I)'
_cod_data_source_file ja5b13545_si_002.cif
_cod_data_source_block 3
_cod_depositor_comments
;
The following automatic conversions were performed:

data item '_exptl_absorpt_correction_type' value 'Multi-scan' was
changed to 'multi-scan' in accordance with the
/home/saulius/struct/COD-crude-data/automatic-downloads/DataCite-retrospective/ACS/depositions/lib/dictionaries/cif_core.dic
dictionary named 'cif_core.dic' version 2.4.2 last updated on
2011-04-26.

Automatic conversion script
Id: cif_fix_values 6909 2019-04-08 15:41:33Z antanas 
;
_cod_original_cell_volume 1833(2)
_cod_database_code 4130073
_shelx_estimated_absorpt_t_min 0.951
_shelx_estimated_absorpt_t_max 0.971
_shelxl_version_number 2014-3

loop_
_symmetry_equiv_pos_as_xyz
'x, y, z'
'-x, -y, -z'

loop_
_atom_site_label
_atom_site_type_symbol
_atom_site_fract_x
_atom_site_fract_y
_atom_site_fract_z
_atom_site_U_iso_or_equiv
_atom_site_adp_type
_atom_site_occupancy
_atom_site_calc_flag
P1 P 0.41932(5) 0.31495(4) 0.77151(3) 0.03149(14) Uani 1 d
N1 N 0.37310(18) 0.36492(15) 0.70126(9) 0.0359(4) Uani 1 d
N2 N 0.59545(18) 0.31501(14) 0.75824(10) 0.0348(4) Uani 1 d
H2 H 0.659(2) 0.3857(15) 0.7521(12) 0.042 Uiso 1 d
N3 N 0.29381(18) 0.18480(14) 0.77252(9) 0.0365(4) Uani 1 d
N4 N 0.41429(18) 0.40187(14) 0.85187(9) 0.0361(4) Uani 1 d
C1 C 0.85975(19) 0.72043(16) 0.83159(11) 0.0305(4) Uani 1 d
C2 C 0.7669(2) 0.77991(16) 0.80309(11) 0.0325(4) Uani 1 d
C3 C 0.8962(2) 0.75079(17) 0.91121(11) 0.0351(4) Uani 1 d
C4 C 1.0237(2) 0.66174(16) 0.71123(11) 0.0335(4) Uani 1 d
C5 C 0.6828(2) 0.23648(18) 0.77633(13) 0.0414(5) Uani 1 d
C6 C 0.7607(2) 0.89710(17) 0.92845(12) 0.0389(5) Uani 1 d
C7 C 1.1800(2) 0.74234(17) 0.73499(12) 0.0373(4) Uani 1 d
C8 C 0.7196(2) 0.86530(17) 0.85090(12) 0.0366(4) Uani 1 d
H8 H 0.6571 0.9028 0.8295 0.044 Uiso 1 calc
C9 C 0.9830(2) 0.62056(18) 0.63211(12) 0.0381(4) Uani 1 d
C10 C 0.8501(2) 0.83892(18) 0.95731(12) 0.0390(5) Uani 1 d
H10 H 0.8812 0.8596 1.0102 0.047 Uiso 1 calc
C11 C 0.7105(2) 0.74937(19) 0.72007(12) 0.0410(5) Uani 1 d
H11A H 0.6335 0.6679 0.7059 0.062 Uiso 1 calc
H11B H 0.7997 0.7537 0.6905 0.062 Uiso 1 calc
H11C H 0.6614 0.8066 0.7097 0.062 Uiso 1 calc
C12 C 0.2705(2) 0.39934(19) 0.88942(13) 0.0450(5) Uani 1 d
H12A H 0.2671 0.3633 0.9338 0.054 Uiso 1 calc
H12B H 0.1748 0.3527 0.8538 0.054 Uiso 1 calc
C13 C 0.2649(2) 0.12774(18) 0.83749(12) 0.0406(5) Uani 1 d
H13A H 0.2937 0.1886 0.8861 0.049 Uiso 1 calc
H13B H 0.3243 0.072 0.8375 0.049 Uiso 1 calc
C14 C 1.2840(2) 0.77803(19) 0.68258(14) 0.0465(5) Uani 1 d
H14 H 1.3873 0.8318 0.7007 0.056 Uiso 1 calc
C15 C 0.1863(2) 0.1032(2) 0.70563(13) 0.0470(5) Uani 1 d
H15A H 0.2429 0.0618 0.6704 0.056 Uiso 1 calc
H15B H 0.1384 0.1481 0.6783 0.056 Uiso 1 calc
C16 C 1.2400(2) 0.7902(2) 0.81769(13) 0.0468(5) Uani 1 d
H16A H 1.3484 0.8453 0.8231 0.07 Uiso 1 calc
H16B H 1.2367 0.7233 0.8409 0.07 Uiso 1 calc
H16C H 1.174 0.8331 0.8429 0.07 Uiso 1 calc
C17 C 0.0891(2) 0.06055(19) 0.82374(14) 0.0467(5) Uani 1 d
H17A H 0.0296 0.1151 0.8407 0.056 Uiso 1 calc
H17B H 0.0592 -0.0059 0.8502 0.056 Uiso 1 calc
C18 C 1.0895(3) 0.6598(2) 0.58103(13) 0.0463(5) Uani 1 d
H18 H 1.0565 0.6321 0.5283 0.056 Uiso 1 calc
C19 C 0.5336(2) 0.52501(18) 0.87551(13) 0.0455(5) Uani 1 d
H19A H 0.5609 0.5599 0.8311 0.055 Uiso 1 calc
H19B H 0.6304 0.5229 0.9013 0.055 Uiso 1 calc
C20 C 0.4140(3) 0.3334(2) 0.62271(12) 0.0476(5) Uani 1 d
H20A H 0.3655 0.2462 0.6002 0.057 Uiso 1 calc
H20B H 0.5291 0.3571 0.6218 0.057 Uiso 1 calc
C21 C 1.2416(3) 0.7378(2) 0.60527(15) 0.0504(6) Uani 1 d
C22 C 0.8260(2) 0.5273(2) 0.59809(13) 0.0470(5) Uani 1 d
H22A H 0.8191 0.5128 0.5428 0.07 Uiso 1 calc
H22B H 0.7416 0.5563 0.616 0.07 Uiso 1 calc
H22C H 0.8157 0.4523 0.6134 0.07 Uiso 1 calc
C23 C 0.0612(2) 0.01306(19) 0.73829(14) 0.0482(5) Uani 1 d
H23A H -0.0453 0.007 0.7188 0.058 Uiso 1 calc
H23B H 0.0714 -0.0674 0.7243 0.058 Uiso 1 calc
C24 C 0.9838(3) 0.6881(2) 0.95128(12) 0.0442(5) Uani 1 d
H24A H 0.9908 0.718 1.0061 0.066 Uiso 1 calc
H24B H 1.0898 0.7047 0.9357 0.066 Uiso 1 calc
H24C H 0.9274 0.6014 0.9378 0.066 Uiso 1 calc
C25 C 0.2532(3) 0.4246(2) 0.70245(13) 0.0489(5) Uani 1 d
H25A H 0.2992 0.511 0.7274 0.059 Uiso 1 calc
H25B H 0.1643 0.3864 0.7293 0.059 Uiso 1 calc
C26 C 0.8396(2) 0.2777(2) 0.74430(17) 0.0586(7) Uani 1 d
H26A H 0.9025 0.2291 0.7545 0.088 Uiso 1 calc
H26B H 0.821 0.2682 0.6895 0.088 Uiso 1 calc
H26C H 0.8962 0.3624 0.7683 0.088 Uiso 1 calc
C27 C 0.7082(3) 0.9895(2) 0.97991(14) 0.0557(6) Uani 1 d
H27A H 0.6596 1.0288 0.9492 0.084 Uiso 1 calc
H27B H 0.7992 1.0497 1.0126 0.084 Uiso 1 calc
H27C H 0.6318 0.9497 1.0112 0.084 Uiso 1 calc
C28 C 0.2833(3) 0.5286(2) 0.91333(16) 0.0584(6) Uani 1 d
H28A H 0.2305 0.5425 0.9593 0.07 Uiso 1 calc
H28B H 0.2351 0.5531 0.8725 0.07 Uiso 1 calc
C29 C 0.5951(3) 0.1058(2) 0.73713(17) 0.0593(7) Uani 1 d
H29A H 0.6538 0.0556 0.7495 0.089 Uiso 1 calc
H29B H 0.4907 0.0801 0.7544 0.089 Uiso 1 calc
H29C H 0.5843 0.0976 0.6822 0.089 Uiso 1 calc
C30 C 0.4572(3) 0.5975(2) 0.92904(16) 0.0567(6) Uani 1 d
H30A H 0.4952 0.6055 0.9823 0.068 Uiso 1 calc
H30B H 0.4807 0.6788 0.9195 0.068 Uiso 1 calc
C31 C 0.3454(3) 0.4061(3) 0.58110(15) 0.0619(7) Uani 1 d
H31A H 0.4202 0.4886 0.5869 0.074 Uiso 1 calc
H31B H 0.3177 0.3671 0.5266 0.074 Uiso 1 calc
C32 C 0.2005(3) 0.4070(3) 0.61968(15) 0.0691(8) Uani 1 d
H32A H 0.1663 0.4737 0.6112 0.083 Uiso 1 calc
H32B H 0.1131 0.3302 0.6009 0.083 Uiso 1 calc
C33 C 1.3594(3) 0.7748(3) 0.54982(18) 0.0760(9) Uani 1 d
H33A H 1.4132 0.8618 0.5642 0.114 Uiso 1 calc
H33B H 1.3044 0.7523 0.4987 0.114 Uiso 1 calc
H33C H 1.4366 0.7339 0.5508 0.114 Uiso 1 calc
C34 C 0.7085(4) 0.2511(3) 0.86173(16) 0.0734(8) Uani 1 d
H34A H 0.7658 0.1992 0.8726 0.11 Uiso 1 calc
H34B H 0.7695 0.335 0.8857 0.11 Uiso 1 calc
H34C H 0.6067 0.2287 0.8818 0.11 Uiso 1 calc
B1 B 0.9073(3) 0.61602(19) 0.77423(13) 0.0336(5) Uani 1 d
H1A H 0.9716 0.5682 0.8129 0.04 Uiso 1 calc
H1B H 0.7852 0.5380 0.7403 0.04 Uiso 1 calc

loop_
_atom_site_aniso_label
_atom_site_aniso_U_11
_atom_site_aniso_U_22
_atom_site_aniso_U_33
_atom_site_aniso_U_23
_atom_site_aniso_U_13
_atom_site_aniso_U_12
P1 0.0237(2) 0.0294(3) 0.0412(3) 0.0135(2) 0.00364(19) 0.00555(18)
N1 0.0308(8) 0.0402(9) 0.0422(9) 0.0182(7) 0.0062(7) 0.0139(7)
N2 0.0246(8) 0.0285(8) 0.0539(10) 0.0177(7) 0.0058(7) 0.0072(6)
N3 0.0283(8) 0.0332(8) 0.0424(9) 0.0133(7) 0.0018(7) 0.0004(7)
N4 0.0255(8) 0.0329(8) 0.0441(10) 0.0095(7) 0.0066(7) 0.0015(6)
C1 0.0217(8) 0.0273(9) 0.0401(10) 0.0105(8) 0.0045(7) 0.0031(7)
C2 0.0236(8) 0.0279(9) 0.0445(11) 0.0113(8) 0.0054(8) 0.0049(7)
C3 0.0259(9) 0.0334(10) 0.0444(11) 0.0119(8) 0.0053(8) 0.0058(8)
C4 0.0309(9) 0.0281(9) 0.0443(11) 0.0088(8) 0.0061(8) 0.0132(7)
C5 0.0320(10) 0.0352(10) 0.0615(14) 0.0161(10) 0.0027(9) 0.0145(8)
C6 0.0309(10) 0.0330(10) 0.0510(13) 0.0089(9) 0.0129(9) 0.0081(8)
C7 0.0330(10) 0.0291(9) 0.0528(12) 0.0104(9) 0.0088(9) 0.0134(8)
C8 0.0268(9) 0.0333(10) 0.0535(13) 0.0163(9) 0.0085(8) 0.0109(8)
C9 0.0360(10) 0.0351(10) 0.0472(12) 0.0114(9) 0.0110(9) 0.0156(8)
C10 0.0319(10) 0.0420(11) 0.0408(11) 0.0090(9) 0.0079(8) 0.0092(9)
C11 0.0341(10) 0.0428(11) 0.0482(12) 0.0137(9) 0.0015(9) 0.0140(9)
C12 0.0328(10) 0.0441(12) 0.0519(13) 0.0081(10) 0.0110(9) 0.0058(9)
C13 0.0354(10) 0.0344(10) 0.0497(12) 0.0188(9) 0.0056(9) 0.0031(8)
C14 0.0319(10) 0.0362(11) 0.0696(16) 0.0112(10) 0.0163(10) 0.0087(9)
C15 0.0386(11) 0.0412(11) 0.0486(13) 0.0083(10) -0.0032(9) -0.0014(9)
C16 0.0310(10) 0.0422(11) 0.0622(15) 0.0089(10) 0.0002(10) 0.0081(9)
C17 0.0345(11) 0.0365(11) 0.0683(15) 0.0221(10) 0.0088(10) 0.0045(9)
C18 0.0502(13) 0.0436(12) 0.0479(13) 0.0132(10) 0.0157(10) 0.0169(10)
C19 0.0359(11) 0.0326(10) 0.0561(14) 0.0051(9) 0.0030(10) -0.0009(8)
C20 0.0461(12) 0.0600(14) 0.0454(13) 0.0223(11) 0.0107(10) 0.0228(11)
C21 0.0448(12) 0.0428(12) 0.0681(16) 0.0181(11) 0.0264(11) 0.0155(10)
C22 0.0419(12) 0.0511(13) 0.0419(12) 0.0039(10) 0.0042(9) 0.0121(10)
C23 0.0343(11) 0.0329(11) 0.0701(16) 0.0138(10) 0.0001(10) 0.0012(9)
C24 0.0444(12) 0.0488(12) 0.0424(12) 0.0136(10) 0.0019(9) 0.0180(10)
C25 0.0437(12) 0.0572(14) 0.0580(14) 0.0222(11) 0.0058(10) 0.0279(11)
C26 0.0322(11) 0.0410(12) 0.109(2) 0.0218(13) 0.0165(12) 0.0171(10)
C27 0.0557(14) 0.0537(14) 0.0628(16) 0.0080(12) 0.0195(12) 0.0276(12)
C28 0.0567(14) 0.0428(13) 0.0794(18) 0.0125(12) 0.0209(13) 0.0216(11)
C29 0.0475(13) 0.0349(12) 0.100(2) 0.0177(13) 0.0174(13) 0.0176(10)
C30 0.0516(14) 0.0377(12) 0.0740(17) 0.0047(11) 0.0022(12) 0.0119(10)
C31 0.0736(17) 0.0749(18) 0.0509(15) 0.0312(13) 0.0053(13) 0.0332(14)
C32 0.0723(18) 0.088(2) 0.0661(17) 0.0249(15) -0.0056(14) 0.0496(16)
C33 0.0644(17) 0.0754(19) 0.086(2) 0.0279(16) 0.0420(16) 0.0117(15)
C34 0.0725(18) 0.087(2) 0.0734(19) 0.0292(16) -0.0103(15) 0.0400(16)
B1 0.0324(11) 0.0283(10) 0.0396(12) 0.0097(9) 0.0043(9) 0.0085(9)

loop_
_atom_type_symbol
_atom_type_description
_atom_type_scat_dispersion_real
_atom_type_scat_dispersion_imag
_atom_type_scat_source
C C 0.0033 0.0016 'International Tables Vol C Tables 4.2.6.8 and 6.1.1.4'
H H 0 0 'International Tables Vol C Tables 4.2.6.8 and 6.1.1.4'
D D 0 0 'International Tables Vol C Tables 4.2.6.8 and 6.1.1.4'
B B 0.0013 0.0007 'International Tables Vol C Tables 4.2.6.8 and 6.1.1.4'
N N 0.0061 0.0033 'International Tables Vol C Tables 4.2.6.8 and 6.1.1.4'
P P 0.1023 0.0942 'International Tables Vol C Tables 4.2.6.8 and 6.1.1.4'

loop_
_geom_angle_atom_site_label_1
_geom_angle_atom_site_label_2
_geom_angle_atom_site_label_3
_geom_angle
N1 P1 N3 111.51(9)
N1 P1 N2 102.60(9)
N3 P1 N2 114.61(9)
N1 P1 N4 111.00(10)
N3 P1 N4 104.98(9)
N2 P1 N4 112.31(9)
C25 N1 C20 110.37(16)
C25 N1 P1 123.14(14)
C20 N1 P1 125.04(14)
C5 N2 P1 131.74(13)
C5 N2 H2 112.7(14)
P1 N2 H2 112.8(13)
C13 N3 C15 108.72(16)
C13 N3 P1 127.43(14)
C15 N3 P1 123.85(14)
C12 N4 C19 109.34(16)
C12 N4 P1 125.35(13)
C19 N4 P1 119.57(13)
C3 C1 C2 115.57(17)
C3 C1 B1 123.85(16)
C2 C1 B1 120.41(17)
C8 C2 C1 121.57(19)
C8 C2 C11 117.53(17)
C1 C2 C11 120.85(17)
C10 C3 C1 121.31(18)
C10 C3 C24 116.51(19)
C1 C3 C24 122.17(18)
C9 C4 C7 115.58(18)
C9 C4 B1 124.16(17)
C7 C4 B1 120.14(18)
N2 C5 C29 110.51(18)
N2 C5 C34 110.50(18)
C29 C5 C34 110.7(2)
N2 C5 C26 105.78(17)
C29 C5 C26 108.67(19)
C34 C5 C26 110.6(2)
C8 C6 C10 116.97(18)
C8 C6 C27 121.8(2)
C10 C6 C27 121.2(2)
C14 C7 C4 121.4(2)
C14 C7 C16 117.58(19)
C4 C7 C16 121.05(18)
C6 C8 C2 122.19(18)
C6 C8 H8 118.9
C2 C8 H8 118.9
C18 C9 C4 121.58(19)
C18 C9 C22 116.5(2)
C4 C9 C22 121.89(18)
C6 C10 C3 122.3(2)
C6 C10 H10 118.8
C3 C10 H10 118.8
C2 C11 H11A 109.5
C2 C11 H11B 109.5
H11A C11 H11B 109.5
C2 C11 H11C 109.5
H11A C11 H11C 109.5
H11B C11 H11C 109.5
N4 C12 C28 104.50(17)
N4 C12 H12A 110.9
C28 C12 H12A 110.9
N4 C12 H12B 110.9
C28 C12 H12B 110.9
H12A C12 H12B 108.9
N3 C13 C17 102.52(17)
N3 C13 H13A 111.3
C17 C13 H13A 111.3
N3 C13 H13B 111.3
C17 C13 H13B 111.3
H13A C13 H13B 109.2
C21 C14 C7 122.3(2)
C21 C14 H14 118.9
C7 C14 H14 118.9
N3 C15 C23 104.57(18)
N3 C15 H15A 110.8
C23 C15 H15A 110.8
N3 C15 H15B 110.8
C23 C15 H15B 110.8
H15A C15 H15B 108.9
C7 C16 H16A 109.5
C7 C16 H16B 109.5
H16A C16 H16B 109.5
C7 C16 H16C 109.5
H16A C16 H16C 109.5
H16B C16 H16C 109.5
C13 C17 C23 102.81(17)
C13 C17 H17A 111.2
C23 C17 H17A 111.2
C13 C17 H17B 111.2
C23 C17 H17B 111.2
H17A C17 H17B 109.1
C21 C18 C9 122.0(2)
C21 C18 H18 119
C9 C18 H18 119
N4 C19 C30 105.35(17)
N4 C19 H19A 110.7
C30 C19 H19A 110.7
N4 C19 H19B 110.7
C30 C19 H19B 110.7
H19A C19 H19B 108.8
N1 C20 C31 102.93(18)
N1 C20 H20A 111.2
C31 C20 H20A 111.2
N1 C20 H20B 111.2
C31 C20 H20B 111.2
H20A C20 H20B 109.1
C14 C21 C18 117.2(2)
C14 C21 C33 120.9(2)
C18 C21 C33 121.8(2)
C9 C22 H22A 109.5
C9 C22 H22B 109.5
H22A C22 H22B 109.5
C9 C22 H22C 109.5
H22A C22 H22C 109.5
H22B C22 H22C 109.5
C17 C23 C15 106.14(17)
C17 C23 H23A 110.5
C15 C23 H23A 110.5
C17 C23 H23B 110.5
C15 C23 H23B 110.5
H23A C23 H23B 108.7
C3 C24 H24A 109.5
C3 C24 H24B 109.5
H24A C24 H24B 109.5
C3 C24 H24C 109.5
H24A C24 H24C 109.5
H24B C24 H24C 109.5
N1 C25 C32 103.86(18)
N1 C25 H25A 111
C32 C25 H25A 111
N1 C25 H25B 111
C32 C25 H25B 111
H25A C25 H25B 109
C5 C26 H26A 109.5
C5 C26 H26B 109.5
H26A C26 H26B 109.5
C5 C26 H26C 109.5
H26A C26 H26C 109.5
H26B C26 H26C 109.5
C6 C27 H27A 109.5
C6 C27 H27B 109.5
H27A C27 H27B 109.5
C6 C27 H27C 109.5
H27A C27 H27C 109.5
H27B C27 H27C 109.5
C12 C28 C30 105.08(19)
C12 C28 H28A 110.7
C30 C28 H28A 110.7
C12 C28 H28B 110.7
C30 C28 H28B 110.7
H28A C28 H28B 108.8
C5 C29 H29A 109.5
C5 C29 H29B 109.5
H29A C29 H29B 109.5
C5 C29 H29C 109.5
H29A C29 H29C 109.5
H29B C29 H29C 109.5
C28 C30 C19 105.53(19)
C28 C30 H30A 110.6
C19 C30 H30A 110.6
C28 C30 H30B 110.6
C19 C30 H30B 110.6
H30A C30 H30B 108.8
C32 C31 C20 103.20(19)
C32 C31 H31A 111.1
C20 C31 H31A 111.1
C32 C31 H31B 111.1
C20 C31 H31B 111.1
H31A C31 H31B 109.1
C25 C32 C31 103.7(2)
C25 C32 H32A 111
C31 C32 H32A 111
C25 C32 H32B 111
C31 C32 H32B 111
H32A C32 H32B 109
C21 C33 H33A 109.5
C21 C33 H33B 109.5
H33A C33 H33B 109.5
C21 C33 H33C 109.5
H33A C33 H33C 109.5
H33B C33 H33C 109.5
C5 C34 H34A 109.5
C5 C34 H34B 109.5
H34A C34 H34B 109.5
C5 C34 H34C 109.5
H34A C34 H34C 109.5
H34B C34 H34C 109.5
C4 B1 C1 115.90(15)

loop_
_geom_bond_atom_site_label_1
_geom_bond_atom_site_label_2
_geom_bond_distance
P1 N1 1.6181(18)
P1 N3 1.6207(18)
P1 N2 1.6228(19)
P1 N4 1.6251(19)
N1 C25 1.486(3)
N1 C20 1.492(3)
N2 C5 1.496(2)
N2 H2 0.896(15)
N3 C13 1.478(3)
N3 C15 1.482(3)
N4 C12 1.488(3)
N4 C19 1.494(3)
C1 C3 1.416(3)
C1 C2 1.418(3)
C1 B1 1.646(3)
C2 C8 1.396(3)
C2 C11 1.505(3)
C3 C10 1.399(3)
C3 C24 1.521(3)
C4 C9 1.414(3)
C4 C7 1.424(3)
C4 B1 1.644(3)
C5 C29 1.522(3)
C5 C34 1.526(4)
C5 C26 1.526(3)
C6 C8 1.385(3)
C6 C10 1.386(3)
C6 C27 1.515(3)
C7 C14 1.398(3)
C7 C16 1.506(3)
C8 H8 0.95
C9 C18 1.403(3)
C9 C22 1.512(3)
C10 H10 0.95
C11 H11A 0.98
C11 H11B 0.98
C11 H11C 0.98
C12 C28 1.498(3)
C12 H12A 0.99
C12 H12B 0.99
C13 C17 1.519(3)
C13 H13A 0.99
C13 H13B 0.99
C14 C21 1.384(3)
C14 H14 0.95
C15 C23 1.531(3)
C15 H15A 0.99
C15 H15B 0.99
C16 H16A 0.98
C16 H16B 0.98
C16 H16C 0.98
C17 C23 1.521(3)
C17 H17A 0.99
C17 H17B 0.99
C18 C21 1.387(3)
C18 H18 0.95
C19 C30 1.512(3)
C19 H19A 0.99
C19 H19B 0.99
C20 C31 1.526(3)
C20 H20A 0.99
C20 H20B 0.99
C21 C33 1.520(3)
C22 H22A 0.98
C22 H22B 0.98
C22 H22C 0.98
C23 H23A 0.99
C23 H23B 0.99
C24 H24A 0.98
C24 H24B 0.98
C24 H24C 0.98
C25 C32 1.512(3)
C25 H25A 0.99
C25 H25B 0.99
C26 H26A 0.98
C26 H26B 0.98
C26 H26C 0.98
C27 H27A 0.98
C27 H27B 0.98
C27 H27C 0.98
C28 C30 1.509(4)
C28 H28A 0.99
C28 H28B 0.99
C29 H29A 0.98
C29 H29B 0.98
C29 H29C 0.98
C30 H30A 0.99
C30 H30B 0.99
C31 C32 1.514(4)
C31 H31A 0.99
C31 H31B 0.99
C32 H32A 0.99
C32 H32B 0.99
C33 H33A 0.98
C33 H33B 0.98
C33 H33C 0.98
C34 H34A 0.98
C34 H34B 0.98
C34 H34C 0.98
B1 H1A 1.236
B1 H1B 1.236
